data_7156493
loop_
_publ_author_name
'Lai, Qi'
'Liu, Qing'
'He, Ying'
'Zhao, Kai'
'Wei, Chiyu'
'Wojtas, Lukasz'
'Shi, Xiaodong'
'Song, Zhiguang'

_publ_section_title
;
 Triazole-imidazole (TA-IM) derivatives as ultrafast fluorescent probes
 for selective Ag<sup>+</sup> detection.
;
_journal_issue 42
_journal_name_full 'Organic &amp; biomolecular chemistry'
_journal_page_first 7801
_journal_page_last 7805
_journal_paper_doi 10.1039/c8ob02482k
_journal_volume 16
_journal_year 2018
_chemical_formula_moiety 'C23 H16 F3 N5'
_chemical_formula_sum 'C23 H16 F3 N5'
_chemical_formula_weight 419.41
_space_group_crystal_system orthorhombic
_space_group_IT_number 61
_space_group_name_Hall '-P 2ac 2ab'
_space_group_name_H-M_alt 'P b c a'
_symmetry_space_group_name_Hall '-P 2ac 2ab'
_symmetry_space_group_name_H-M 'P b c a'
_atom_sites_solution_hydrogens geom
_audit_creation_date 2018-03-21
_audit_creation_method
;
Olex2 1.2
(compiled 2017.08.10 svn.r3458 for OlexSys, GUI svn.r5381)
;
_audit_update_record
;
2018-04-05 deposited with the CCDC.
2018-10-08 downloaded from the CCDC.
;
_cell_angle_alpha 90
_cell_angle_beta 90
_cell_angle_gamma 90
_cell_formula_units_Z 8
_cell_length_a 9.8081(2)
_cell_length_b 15.0760(3)
_cell_length_c 26.6668(5)
_cell_measurement_reflns_used 7924
_cell_measurement_temperature 100(2)
_cell_measurement_theta_max 66.34
_cell_measurement_theta_min 3.31
_cell_volume 3943.14(13)
_computing_cell_refinement 'SAINT V8.38A (?, 2016)'
_computing_data_reduction 'SAINT V8.38A (?, 2016)'
_computing_molecular_graphics 'Olex2 (Dolomanov et al., 2009)'
_computing_publication_material 'Olex2 (Dolomanov et al., 2009)'
_computing_structure_refinement 'XL (Sheldrick, 2008)'
_diffrn_ambient_temperature 99.99
_diffrn_measured_fraction_theta_full 0.999
_diffrn_measured_fraction_theta_max 0.999
_diffrn_measurement_device_type 'Bruker D8 Venture PHOTON 100 CMOS'
_diffrn_measurement_method 'omega scans'
_diffrn_radiation_monochromator mirrors
_diffrn_radiation_type CuK\a
_diffrn_radiation_wavelength 1.54178
_diffrn_reflns_av_R_equivalents 0.1259
_diffrn_reflns_av_unetI/netI 0.0378
_diffrn_reflns_Laue_measured_fraction_full 0.999
_diffrn_reflns_Laue_measured_fraction_max 0.999
_diffrn_reflns_limit_h_max 11
_diffrn_reflns_limit_h_min -11
_diffrn_reflns_limit_k_max 15
_diffrn_reflns_limit_k_min -17
_diffrn_reflns_limit_l_max 31
_diffrn_reflns_limit_l_min -31
_diffrn_reflns_number 36706
_diffrn_reflns_point_group_measured_fraction_full 0.999
_diffrn_reflns_point_group_measured_fraction_max 0.999
_diffrn_reflns_theta_full 66.594
_diffrn_reflns_theta_max 66.594
_diffrn_reflns_theta_min 3.314
_diffrn_source 'INCOATEC Imus micro-focus source'
_diffrn_standards_number 0
_exptl_absorpt_coefficient_mu 0.900
_exptl_absorpt_correction_T_max 0.9940
_exptl_absorpt_correction_T_min 0.8913
_exptl_absorpt_correction_type multi-scan
_exptl_absorpt_process_details
;
SADABS-2016/2 (Bruker,2016/2) was used for absorption correction.
wR2(int) was 0.1029 before and 0.0842 after correction.
The Ratio of minimum to maximum transmission is 0.8967.
The \l/2 correction factor is Not present.
;
_exptl_crystal_colour colorless
_exptl_crystal_density_diffrn 1.413
_exptl_crystal_description plate
_exptl_crystal_F_000 1728
_exptl_crystal_size_max 0.116
_exptl_crystal_size_mid 0.055
_exptl_crystal_size_min 0.02
_refine_diff_density_max 0.398
_refine_diff_density_min -0.269
_refine_diff_density_rms 0.057
_refine_ls_extinction_method none
_refine_ls_goodness_of_fit_ref 1.057
_refine_ls_hydrogen_treatment constr
_refine_ls_matrix_type full
_refine_ls_number_parameters 280
_refine_ls_number_reflns 3481
_refine_ls_number_restraints 0
_refine_ls_restrained_S_all 1.057
_refine_ls_R_factor_all 0.0899
_refine_ls_R_factor_gt 0.0641
_refine_ls_shift/su_max 0.000
_refine_ls_shift/su_mean 0.000
_refine_ls_structure_factor_coef Fsqd
_refine_ls_weighting_details 'w=1/[\s^2^(Fo^2^)+(0.0744P)^2^+4.7009P] where P=(Fo^2^+2Fc^2^)/3'
_refine_ls_weighting_scheme calc
_refine_ls_wR_factor_gt 0.1573
_refine_ls_wR_factor_ref 0.1730
_reflns_Friedel_coverage 0.000
_reflns_number_gt 2563
_reflns_number_total 3481
_reflns_threshold_expression 'I > 2\s(I)'
_cod_data_source_file c8ob02482k2.cif
_cod_data_source_block ql_taim_d
_cod_depositor_comments 'Adding full bibliography for 7156492--7156496.cif.'
_cod_database_code 7156493
_shelx_shelxl_version_number 2017/1
_shelx_space_group_comment
;
The symmetry employed for this shelxl refinement is uniquely defined
by the following loop, which should always be used as a source of
symmetry information in preference to the above space-group names.
They are only intended as comments.
;
_shelx_estimated_absorpt_t_max 0.982
_shelx_estimated_absorpt_t_min 0.903
_olex2_refinement_description
;
1. Fixed Uiso
 At 1.2 times of:
  All C(H) groups, All C(H,H) groups, All N(H) groups
2.a Secondary CH2 refined with riding coordinates:
 C7(H7A,H7B)
2.b Aromatic/amide H refined with riding coordinates:
 C1(H1), C2(H2), C3(H3), C4(H4), C5(H5), C14(H14), C15(H15), C16(H16),
 C17(H17), C18(H18), N23(H23), C24(H24), C25(H25), C27(H27)
;
_olex2_submission_special_instructions 'No special instructions were received'

loop_
_space_group_symop_operation_xyz
'x, y, z'
'-x+1/2, -y, z+1/2'
'-x, y+1/2, -z+1/2'
'x+1/2, -y+1/2, -z'
'-x, -y, -z'
'x-1/2, y, -z-1/2'
'x, -y-1/2, z-1/2'
'-x-1/2, y-1/2, z'

loop_
_atom_site_label
_atom_site_type_symbol
_atom_site_fract_x
_atom_site_fract_y
_atom_site_fract_z
_atom_site_U_iso_or_equiv
_atom_site_adp_type
_atom_site_occupancy
_atom_site_site_symmetry_order
_atom_site_calc_flag
_atom_site_refinement_flags_posn
C1 C 0.4206(4) 0.8140(3) 0.55488(16) 0.0562(10) Uani 1 1 d .
H1 H 0.388241 0.809254 0.588352 0.067 Uiso 1 1 calc R
C2 C 0.3798(5) 0.8848(3) 0.52517(18) 0.0646(12) Uani 1 1 d .
H2 H 0.321021 0.928791 0.538672 0.078 Uiso 1 1 calc R
C3 C 0.4233(5) 0.8916(3) 0.47676(18) 0.0647(12) Uani 1 1 d .
H3 H 0.395762 0.940646 0.456817 0.078 Uiso 1 1 calc R
C4 C 0.5069(6) 0.8276(3) 0.45681(18) 0.0747(15) Uani 1 1 d .
H4 H 0.535589 0.831171 0.422840 0.090 Uiso 1 1 calc R
C5 C 0.5489(5) 0.7580(3) 0.48665(15) 0.0646(12) Uani 1 1 d .
H5 H 0.607439 0.714002 0.473058 0.077 Uiso 1 1 calc R
C6 C 0.5068(3) 0.7513(2) 0.53634(13) 0.0402(8) Uani 1 1 d .
C7 C 0.5609(4) 0.6747(2) 0.56651(12) 0.0412(8) Uani 1 1 d .
H7A H 0.554075 0.620062 0.546091 0.049 Uiso 1 1 calc R
H7B H 0.658744 0.685209 0.573518 0.049 Uiso 1 1 calc R
N8 N 0.4903(3) 0.66031(18) 0.61393(10) 0.0353(6) Uani 1 1 d .
N9 N 0.3815(3) 0.60777(18) 0.61758(10) 0.0358(6) Uani 1 1 d .
C10 C 0.3431(3) 0.6149(2) 0.66602(11) 0.0299(7) Uani 1 1 d .
C11 C 0.4348(3) 0.6739(2) 0.68955(11) 0.0288(7) Uani 1 1 d .
N12 N 0.5269(3) 0.70178(18) 0.65573(10) 0.0331(6) Uani 1 1 d .
C13 C 0.2265(3) 0.5619(2) 0.68362(11) 0.0305(7) Uani 1 1 d .
C14 C 0.1349(3) 0.5276(2) 0.64851(13) 0.0410(8) Uani 1 1 d .
H14 H 0.146662 0.540837 0.613944 0.049 Uiso 1 1 calc R
C15 C 0.0278(4) 0.4748(3) 0.66352(15) 0.0492(9) Uani 1 1 d .
H15 H -0.033234 0.451441 0.639208 0.059 Uiso 1 1 calc R
C16 C 0.0085(3) 0.4556(2) 0.71377(15) 0.0431(9) Uani 1 1 d .
H16 H -0.066101 0.419663 0.724022 0.052 Uiso 1 1 calc R
C17 C 0.0984(3) 0.4890(2) 0.74895(14) 0.0376(7) Uani 1 1 d .
H17 H 0.085736 0.475655 0.783462 0.045 Uiso 1 1 calc R
C18 C 0.2071(3) 0.5418(2) 0.73416(12) 0.0325(7) Uani 1 1 d .
H18 H 0.268529 0.564332 0.758571 0.039 Uiso 1 1 calc R
C19 C 0.4439(3) 0.71249(19) 0.73988(11) 0.0277(6) Uani 1 1 d .
N20 N 0.3404(2) 0.73018(17) 0.77016(9) 0.0297(6) Uani 1 1 d .
C21 C 0.3991(3) 0.7769(2) 0.80972(11) 0.0289(7) Uani 1 1 d .
C22 C 0.5397(3) 0.7849(2) 0.80162(11) 0.0289(7) Uani 1 1 d .
N23 N 0.5656(2) 0.74264(16) 0.75735(9) 0.0273(6) Uani 1 1 d .
H23 H 0.645679 0.736172 0.742913 0.033 Uiso 1 1 calc R
C24 C 0.6242(3) 0.8340(2) 0.83345(12) 0.0335(7) Uani 1 1 d .
H24 H 0.719630 0.838330 0.827868 0.040 Uiso 1 1 calc R
C25 C 0.5622(3) 0.8755(2) 0.87315(13) 0.0383(8) Uani 1 1 d .
H25 H 0.615707 0.910676 0.895231 0.046 Uiso 1 1 calc R
C26 C 0.4218(3) 0.8673(2) 0.88187(12) 0.0372(8) Uani 1 1 d .
C27 C 0.3378(3) 0.8177(2) 0.85047(12) 0.0345(7) Uani 1 1 d .
H27 H 0.242805 0.812038 0.856708 0.041 Uiso 1 1 calc R
C28 C 0.3574(4) 0.9192(3) 0.92250(15) 0.0503(10) Uani 1 1 d .
F29 F 0.4442(2) 0.94496(14) 0.95858(8) 0.0513(6) Uani 1 1 d .
F30 F 0.2561(3) 0.8763(2) 0.94485(11) 0.1059(13) Uani 1 1 d .
F31 F 0.3014(2) 0.99541(19) 0.90445(10) 0.0759(8) Uani 1 1 d .

loop_
_atom_site_aniso_label
_atom_site_aniso_U_11
_atom_site_aniso_U_22
_atom_site_aniso_U_33
_atom_site_aniso_U_23
_atom_site_aniso_U_13
_atom_site_aniso_U_12
C1 0.053(2) 0.063(3) 0.052(2) 0.012(2) 0.0096(19) 0.006(2)
C2 0.058(3) 0.062(3) 0.073(3) 0.012(2) 0.004(2) 0.013(2)
C3 0.071(3) 0.058(3) 0.066(3) 0.021(2) -0.013(2) -0.015(2)
C4 0.115(4) 0.055(3) 0.053(3) 0.010(2) 0.014(3) -0.009(3)
C5 0.101(4) 0.046(2) 0.047(2) 0.0072(19) 0.019(2) -0.003(2)
C6 0.0357(17) 0.0441(19) 0.0407(19) -0.0023(15) 0.0025(15) -0.0120(15)
C7 0.0411(18) 0.052(2) 0.0304(17) -0.0003(15) 0.0086(15) -0.0007(16)
N8 0.0325(14) 0.0425(15) 0.0310(14) -0.0013(12) 0.0028(11) -0.0030(12)
N9 0.0335(14) 0.0412(15) 0.0327(14) -0.0006(12) -0.0010(11) -0.0015(12)
C10 0.0263(15) 0.0327(16) 0.0308(16) -0.0002(13) -0.0017(12) 0.0031(12)
C11 0.0241(14) 0.0314(16) 0.0309(16) 0.0008(12) -0.0003(12) 0.0019(12)
N12 0.0278(13) 0.0403(15) 0.0313(14) -0.0022(11) 0.0014(11) -0.0016(11)
C13 0.0254(15) 0.0297(16) 0.0365(17) 0.0005(13) -0.0019(12) 0.0006(12)
C14 0.0385(18) 0.0424(19) 0.0419(19) 0.0077(16) -0.0118(15) -0.0068(15)
C15 0.0387(19) 0.051(2) 0.057(2) 0.0121(18) -0.0198(17) -0.0134(17)
C16 0.0274(16) 0.0345(18) 0.068(2) 0.0082(17) 0.0009(16) -0.0039(14)
C17 0.0381(17) 0.0297(16) 0.0450(18) 0.0011(15) 0.0090(15) 0.0031(14)
C18 0.0299(16) 0.0308(16) 0.0367(17) -0.0044(13) 0.0012(13) 0.0010(13)
C19 0.0209(14) 0.0298(15) 0.0324(16) -0.0014(12) -0.0019(12) -0.0004(12)
N20 0.0236(12) 0.0343(14) 0.0313(13) -0.0052(11) -0.0001(10) -0.0024(10)
C21 0.0281(15) 0.0307(16) 0.0280(15) -0.0023(12) -0.0032(12) -0.0014(12)
C22 0.0261(14) 0.0290(15) 0.0317(16) 0.0032(12) -0.0053(12) -0.0023(12)
N23 0.0203(12) 0.0313(13) 0.0303(13) 0.0008(10) -0.0017(10) -0.0026(10)
C24 0.0287(15) 0.0356(17) 0.0362(17) 0.0032(14) -0.0026(14) -0.0049(13)
C25 0.0333(17) 0.0405(19) 0.0411(19) -0.0030(14) -0.0071(15) -0.0099(14)
C26 0.0406(18) 0.0357(18) 0.0353(17) -0.0049(14) 0.0009(14) -0.0061(14)
C27 0.0272(16) 0.0377(18) 0.0386(17) -0.0055(14) 0.0009(13) -0.0071(13)
C28 0.040(2) 0.059(2) 0.052(2) -0.0228(19) 0.0050(17) -0.0160(18)
F29 0.0570(13) 0.0547(13) 0.0422(11) -0.0189(10) -0.0040(10) -0.0099(10)
F30 0.091(2) 0.129(3) 0.098(2) -0.077(2) 0.0621(18) -0.071(2)
F31 0.0552(14) 0.0881(19) 0.0843(18) -0.0459(15) -0.0217(13) 0.0265(14)

loop_
_atom_type_symbol
_atom_type_description
_atom_type_scat_dispersion_real
_atom_type_scat_dispersion_imag
_atom_type_scat_source
C C 0.0181 0.0091 'International Tables Vol C Tables 4.2.6.8 and 6.1.1.4'
H H 0.0000 0.0000 'International Tables Vol C Tables 4.2.6.8 and 6.1.1.4'
F F 0.0727 0.0534 'International Tables Vol C Tables 4.2.6.8 and 6.1.1.4'
N N 0.0311 0.0180 'International Tables Vol C Tables 4.2.6.8 and 6.1.1.4'

loop_
_geom_angle_atom_site_label_1
_geom_angle_atom_site_label_2
_geom_angle_atom_site_label_3
_geom_angle
C2 C1 H1 119.8
C6 C1 H1 119.8
C6 C1 C2 120.4(4)
C1 C2 H2 119.7
C3 C2 C1 120.5(4)
C3 C2 H2 119.7
C2 C3 H3 120.0
C2 C3 C4 120.0(4)
C4 C3 H3 120.0
C3 C4 H4 120.4
C3 C4 C5 119.3(4)
C5 C4 H4 120.4
C4 C5 H5 119.4
C4 C5 C6 121.1(4)
C6 C5 H5 119.4
C1 C6 C5 118.6(4)
C1 C6 C7 123.9(3)
C5 C6 C7 117.5(3)
C6 C7 H7A 108.7
C6 C7 H7B 108.7
H7A C7 H7B 107.6
N8 C7 C6 114.2(3)
N8 C7 H7A 108.7
N8 C7 H7B 108.7
N9 N8 C7 122.2(3)
N12 N8 C7 122.0(3)
N12 N8 N9 115.8(3)
N8 N9 C10 104.2(3)
N9 C10 C11 107.3(3)
N9 C10 C13 118.6(3)
C11 C10 C13 134.0(3)
C10 C11 C19 134.1(3)
N12 C11 C10 109.1(3)
N12 C11 C19 116.7(3)
N8 N12 C11 103.6(2)
C14 C13 C10 119.1(3)
C18 C13 C10 122.2(3)
C18 C13 C14 118.7(3)
C13 C14 H14 119.7
C15 C14 C13 120.6(3)
C15 C14 H14 119.7
C14 C15 H15 119.8
C14 C15 C16 120.4(3)
C16 C15 H15 119.8
C15 C16 H16 120.2
C17 C16 C15 119.6(3)
C17 C16 H16 120.2
C16 C17 H17 119.8
C16 C17 C18 120.4(3)
C18 C17 H17 119.8
C13 C18 H18 119.9
C17 C18 C13 120.3(3)
C17 C18 H18 119.9
N20 C19 C11 126.3(3)
N20 C19 N23 113.4(3)
N23 C19 C11 120.0(3)
C19 N20 C21 104.3(2)
N20 C21 C22 109.5(3)
C27 C21 N20 129.7(3)
C27 C21 C22 120.7(3)
N23 C22 C21 106.1(2)
N23 C22 C24 131.4(3)
C24 C22 C21 122.4(3)
C19 N23 C22 106.8(2)
C19 N23 H23 126.6
C22 N23 H23 126.6
C22 C24 H24 121.7
C25 C24 C22 116.6(3)
C25 C24 H24 121.7
C24 C25 H25 119.2
C24 C25 C26 121.5(3)
C26 C25 H25 119.2
C25 C26 C28 119.7(3)
C27 C26 C25 121.9(3)
C27 C26 C28 118.1(3)
C21 C27 C26 116.9(3)
C21 C27 H27 121.5
C26 C27 H27 121.5
F29 C28 C26 114.0(3)
F29 C28 F31 105.4(3)
F30 C28 C26 113.1(3)
F30 C28 F29 107.1(3)
F30 C28 F31 105.6(3)
F31 C28 C26 111.1(3)

loop_
_geom_bond_atom_site_label_1
_geom_bond_atom_site_label_2
_geom_bond_distance
C1 H1 0.9500
C1 C2 1.388(6)
C1 C6 1.361(5)
C2 H2 0.9500
C2 C3 1.364(6)
C3 H3 0.9500
C3 C4 1.374(7)
C4 H4 0.9500
C4 C5 1.379(6)
C5 H5 0.9500
C5 C6 1.391(5)
C6 C7 1.504(5)
C7 H7A 0.9900
C7 H7B 0.9900
C7 N8 1.458(4)
N8 N9 1.333(4)
N8 N12 1.328(4)
N9 C10 1.350(4)
C10 C11 1.412(4)
C10 C13 1.472(4)
C11 N12 1.344(4)
C11 C19 1.465(4)
C13 C14 1.397(4)
C13 C18 1.394(4)
C14 H14 0.9500
C14 C15 1.378(5)
C15 H15 0.9500
C15 C16 1.384(5)
C16 H16 0.9500
C16 C17 1.383(5)
C17 H17 0.9500
C17 C18 1.388(4)
C18 H18 0.9500
C19 N20 1.324(4)
C19 N23 1.360(4)
N20 C21 1.393(4)
C21 C22 1.401(4)
C21 C27 1.386(4)
C22 N23 1.365(4)
C22 C24 1.398(4)
N23 H23 0.8800
C24 H24 0.9500
C24 C25 1.372(5)
C25 H25 0.9500
C25 C26 1.402(5)
C26 C27 1.393(4)
C26 C28 1.478(5)
C27 H27 0.9500
C28 F29 1.342(4)
C28 F30 1.327(4)
C28 F31 1.361(5)

loop_
_geom_torsion_atom_site_label_1
_geom_torsion_atom_site_label_2
_geom_torsion_atom_site_label_3
_geom_torsion_atom_site_label_4
_geom_torsion
C1 C2 C3 C4 0.8(7)
C1 C6 C7 N8 13.5(5)
C2 C1 C6 C5 -2.3(6)
C2 C1 C6 C7 177.3(4)
C2 C3 C4 C5 -1.7(8)
C3 C4 C5 C6 0.6(8)
C4 C5 C6 C1 1.3(7)
C4 C5 C6 C7 -178.2(4)
C5 C6 C7 N8 -167.0(3)
C6 C1 C2 C3 1.2(7)
C6 C7 N8 N9 89.5(4)
C6 C7 N8 N12 -87.5(4)
C7 N8 N9 C10 -177.4(3)
C7 N8 N12 C11 177.4(3)
N8 N9 C10 C11 0.2(3)
N8 N9 C10 C13 -177.9(3)
N9 N8 N12 C11 0.2(3)
N9 C10 C11 N12 -0.1(3)
N9 C10 C11 C19 175.9(3)
N9 C10 C13 C14 -19.1(4)
N9 C10 C13 C18 158.4(3)
C10 C11 N12 N8 -0.1(3)
C10 C11 C19 N20 -29.9(6)
C10 C11 C19 N23 157.3(3)
C10 C13 C14 C15 177.4(3)
C10 C13 C18 C17 -177.7(3)
C11 C10 C13 C14 163.5(3)
C11 C10 C13 C18 -19.0(5)
C11 C19 N20 C21 -171.8(3)
C11 C19 N23 C22 172.1(3)
N12 N8 N9 C10 -0.2(4)
N12 C11 C19 N20 145.8(3)
N12 C11 C19 N23 -26.9(4)
C13 C10 C11 N12 177.5(3)
C13 C10 C11 C19 -6.5(6)
C13 C14 C15 C16 0.6(6)
C14 C13 C18 C17 -0.2(5)
C14 C15 C16 C17 -0.7(6)
C15 C16 C17 C18 0.3(5)
C16 C17 C18 C13 0.2(5)
C18 C13 C14 C15 -0.1(5)
C19 C11 N12 N8 -176.8(3)
C19 N20 C21 C22 -0.6(3)
C19 N20 C21 C27 174.8(3)
N20 C19 N23 C22 -1.5(3)
N20 C21 C22 N23 -0.3(3)
N20 C21 C22 C24 175.5(3)
N20 C21 C27 C26 -173.9(3)
C21 C22 N23 C19 1.0(3)
C21 C22 C24 C25 -0.8(5)
C22 C21 C27 C26 1.0(5)
C22 C24 C25 C26 1.4(5)
N23 C19 N20 C21 1.3(3)
N23 C22 C24 C25 173.7(3)
C24 C22 N23 C19 -174.2(3)
C24 C25 C26 C27 -0.8(5)
C24 C25 C26 C28 -174.9(3)
C25 C26 C27 C21 -0.4(5)
C25 C26 C28 F29 -22.9(5)
C25 C26 C28 F30 -145.5(4)
C25 C26 C28 F31 96.0(4)
C27 C21 C22 N23 -176.1(3)
C27 C21 C22 C24 -0.4(5)
C27 C26 C28 F29 162.9(3)
C27 C26 C28 F30 40.2(5)
C27 C26 C28 F31 -78.3(4)
C28 C26 C27 C21 173.7(3)
